data_1512590
loop_
_publ_author_name
'Zhou, Yougui'
'Wang, Shouliang'
'Wu, Wenhao'
'Li, Qing'
'He, Yuwei'
'Zhuang, Yue'
'Li, Lanning'
'Pang, Jiyan'
'Zhou, Zhongyuan'
'Qiu, Liqin'

_publ_section_title
;
 Enantioselective Synthesis of Axially Chiral Multifunctionalized Biaryls
 via Asymmetric Suzuki-Miyaura Coupling.
;
_journal_issue 21
_journal_name_full 'Organic letters'
_journal_page_first 5508
_journal_page_last 5511
_journal_paper_doi 10.1021/ol402666p
_journal_volume 15
_journal_year 2013
_chemical_formula_sum 'C21 H21 O4 P'
_chemical_formula_weight 368.35
_chemical_name_systematic
;

 ?

;
_space_group_IT_number 4
_symmetry_cell_setting monoclinic
_symmetry_space_group_name_Hall 'P 2yb'
_symmetry_space_group_name_H-M 'P 1 21 1'
_atom_sites_solution_hydrogens geom
_atom_sites_solution_primary direct
_atom_sites_solution_secondary difmap
_audit_creation_method SHELXL-97
_cell_angle_alpha 90.00
_cell_angle_beta 93.1670(10)
_cell_angle_gamma 90.00
_cell_formula_units_Z 2
_cell_length_a 10.9251(3)
_cell_length_b 7.6043(2)
_cell_length_c 11.6088(3)
_cell_measurement_reflns_used 9923
_cell_measurement_temperature 296(2)
_cell_measurement_theta_max 27.09
_cell_measurement_theta_min 2.49
_cell_volume 962.96(4)
_computing_cell_refinement 'Bruker APEXII'
_computing_data_collection 'Bruker APEXII'
_computing_data_reduction 'Bruker SAINT'
_computing_molecular_graphics 'Bruker SHELXTL'
_computing_publication_material 'Bruker SHELXTL'
_computing_structure_refinement 'SHELXL-97 (Sheldrick, 1997)'
_computing_structure_solution 'SHELXS-97 (Sheldrick, 1990)'
_diffrn_ambient_temperature 296(2)
_diffrn_measured_fraction_theta_full 0.987
_diffrn_measured_fraction_theta_max 0.987
_diffrn_measurement_device_type 'Bruker APEXII CCD area detector'
_diffrn_measurement_method 'phi and omega scans'
_diffrn_radiation_monochromator graphite
_diffrn_radiation_source 'fine-focus sealed tube'
_diffrn_radiation_type MoK\a
_diffrn_radiation_wavelength 0.71073
_diffrn_reflns_av_R_equivalents 0.0289
_diffrn_reflns_av_sigmaI/netI 0.0218
_diffrn_reflns_limit_h_max 14
_diffrn_reflns_limit_h_min -14
_diffrn_reflns_limit_k_max 9
_diffrn_reflns_limit_k_min -9
_diffrn_reflns_limit_l_max 14
_diffrn_reflns_limit_l_min -14
_diffrn_reflns_number 19719
_diffrn_reflns_theta_full 27.52
_diffrn_reflns_theta_max 27.52
_diffrn_reflns_theta_min 1.76
_exptl_absorpt_coefficient_mu 0.165
_exptl_absorpt_correction_T_max 0.7456
_exptl_absorpt_correction_T_min 0.6755
_exptl_absorpt_correction_type multi-scan
_exptl_absorpt_process_details 'SAINT ver. 7.34; Bruker SADABS'
_exptl_crystal_colour colourless
_exptl_crystal_density_diffrn 1.270
_exptl_crystal_density_method 'not measured'
_exptl_crystal_description BLOCK
_exptl_crystal_F_000 388
_exptl_crystal_size_max 0.50
_exptl_crystal_size_mid 0.40
_exptl_crystal_size_min 0.40
_refine_diff_density_max 0.155
_refine_diff_density_min -0.233
_refine_diff_density_rms 0.044
_refine_ls_abs_structure_details 'Flack H D (1983), Acta Cryst. A39, 876-881'
_refine_ls_abs_structure_Flack 0.07(8)
_refine_ls_extinction_method none
_refine_ls_goodness_of_fit_ref 1.004
_refine_ls_hydrogen_treatment mixed
_refine_ls_matrix_type full
_refine_ls_number_parameters 281
_refine_ls_number_reflns 4152
_refine_ls_number_restraints 1
_refine_ls_restrained_S_all 1.004
_refine_ls_R_factor_all 0.0394
_refine_ls_R_factor_gt 0.0343
_refine_ls_shift/su_max 0.000
_refine_ls_shift/su_mean 0.000
_refine_ls_structure_factor_coef Fsqd
_refine_ls_weighting_details 'calc w=1/[\s^2^(Fo^2^)+(0.0539P)^2^+0.1166P] where P=(Fo^2^+2Fc^2^)/3'
_refine_ls_weighting_scheme calc
_refine_ls_wR_factor_gt 0.0859
_refine_ls_wR_factor_ref 0.0900
_reflns_number_gt 3771
_reflns_number_total 4152
_reflns_threshold_expression >2sigma(I)
_cod_data_source_file ol402666p_si_001.cif
_cod_data_source_block qlq19
_cod_depositor_comments
;
The following automatic conversions were performed:

'_symmetry_cell_setting' value 'Monoclinic' changed to 'monoclinic'
according to /home/saulius/struct/CIF-dictionaries/cif_core.dic
dictionary named 'cif_core.dic' version 2.4.2 from 2011-04-26.

Automatic conversion script
Id: cif_fix_values 1891 2012-01-12 08:04:46Z andrius 
;
_cod_original_sg_symbol_H-M P2(1)
_cod_database_code 1512590

loop_
_symmetry_equiv_pos_as_xyz
'x, y, z'
'-x, y+1/2, -z'

loop_
_atom_site_label
_atom_site_type_symbol
_atom_site_fract_x
_atom_site_fract_y
_atom_site_fract_z
_atom_site_U_iso_or_equiv
_atom_site_adp_type
_atom_site_occupancy
_atom_site_symmetry_multiplicity
_atom_site_calc_flag
_atom_site_refinement_flags
P1 P 0.38217(2) 0.32512(5) 0.29125(2) 0.04307(7) Uani 1 1 d .
O1 O 0.46633(8) 0.41188(16) 0.37563(9) 0.0629(3) Uani 1 1 d .
O2 O 0.38071(8) 0.40039(14) 0.16496(8) 0.0551(2) Uani 1 1 d .
O3 O 0.41114(9) 0.12631(13) 0.27086(8) 0.0533(2) Uani 1 1 d .
O4 O 0.16532(12) 0.35949(16) -0.07324(8) 0.0776(4) Uani 1 1 d .
C1 C 0.22467(9) 0.35219(15) 0.32523(8) 0.0368(3) Uani 1 1 d .
C2 C 0.12630(10) 0.25971(14) 0.27507(9) 0.0347(2) Uani 1 1 d .
C3 C 0.00433(9) 0.30226(16) 0.30547(8) 0.0373(3) Uani 1 1 d .
C4 C -0.10004(11) 0.20916(19) 0.25980(10) 0.0465(3) Uani 1 1 d .
H4A H -0.0871(12) 0.1087(18) 0.2058(11) 0.043(3) Uiso 1 1 d .
C5 C -0.21446(12) 0.2566(2) 0.28928(12) 0.0610(4) Uani 1 1 d .
H5A H -0.2851(15) 0.193(2) 0.2595(14) 0.067(4) Uiso 1 1 d .
C6 C -0.23253(12) 0.3969(3) 0.36309(13) 0.0685(5) Uani 1 1 d .
H6A H -0.3116(16) 0.436(2) 0.3819(15) 0.080(5) Uiso 1 1 d .
C7 C -0.13499(13) 0.4880(2) 0.40999(12) 0.0595(4) Uani 1 1 d .
H7A H -0.1426(15) 0.585(2) 0.4543(14) 0.066(5) Uiso 1 1 d .
C8 C -0.01328(11) 0.44244(18) 0.38343(10) 0.0443(3) Uani 1 1 d .
C9 C 0.08941(13) 0.53194(19) 0.43312(11) 0.0502(3) Uani 1 1 d .
H9A H 0.0782(13) 0.619(2) 0.4860(12) 0.049(4) Uiso 1 1 d .
C10 C 0.20389(12) 0.48732(17) 0.40610(10) 0.0464(3) Uani 1 1 d .
H10A H 0.2782(14) 0.551(2) 0.4382(12) 0.055(4) Uiso 1 1 d .
C11 C 0.14240(10) 0.11252(15) 0.19109(9) 0.0378(3) Uani 1 1 d .
C12 C 0.14484(15) -0.05831(18) 0.23079(11) 0.0529(3) Uani 1 1 d .
H12A H 0.1378(13) -0.084(2) 0.3091(12) 0.054(4) Uiso 1 1 d .
C13 C 0.16116(15) -0.19834(18) 0.15649(13) 0.0633(4) Uani 1 1 d .
H13A H 0.1664(15) -0.329(2) 0.1882(14) 0.072(5) Uiso 1 1 d .
C14 C 0.17308(13) -0.1675(2) 0.04099(12) 0.0595(4) Uani 1 1 d .
H14A H 0.1812(16) -0.258(3) -0.0106(15) 0.080(5) Uiso 1 1 d .
C15 C 0.16822(13) -0.0002(2) -0.00080(11) 0.0501(3) Uani 1 1 d .
H15A H 0.1743(14) 0.017(2) -0.0852(13) 0.063(5) Uiso 1 1 d .
C16 C 0.15258(10) 0.14282(16) 0.07275(9) 0.0395(3) Uani 1 1 d .
C17 C 0.14525(11) 0.3227(2) 0.02474(10) 0.0499(3) Uani 1 1 d .
H17A H 0.1183(11) 0.4110(18) 0.0741(11) 0.041(3) Uiso 1 1 d .
C18 C 0.49501(15) 0.4432(3) 0.11378(14) 0.0710(5) Uani 1 1 d .
H18A H 0.5512 0.3446 0.1215 0.117(7) Uiso 1 1 calc R
H18B H 0.5330 0.5440 0.1525 0.141 Uiso 1 1 calc R
C19 C 0.46775(19) 0.4834(4) -0.00887(18) 0.1136(8) Uani 1 1 d .
H19A H 0.5424 0.5124 -0.0445 0.170 Uiso 1 1 calc R
H19B H 0.4124 0.5813 -0.0156 0.170 Uiso 1 1 calc R
H19C H 0.4307 0.3828 -0.0466 0.170 Uiso 1 1 calc R
C20 C 0.44691(19) 0.0149(3) 0.36797(14) 0.0779(5) Uani 1 1 d .
H20A H 0.5024 0.0783 0.4212 0.158(12) Uiso 1 1 calc R
H20B H 0.3750 -0.0177 0.4086 0.190 Uiso 1 1 calc R
C21 C 0.5065(3) -0.1417(3) 0.32786(19) 0.1147(8) Uani 1 1 d .
H21A H 0.5769 -0.1088 0.2868 0.172 Uiso 1 1 calc R
H21B H 0.4503 -0.2063 0.2774 0.172 Uiso 1 1 calc R
H21C H 0.5319 -0.2138 0.3927 0.172 Uiso 1 1 calc R

loop_
_atom_site_aniso_label
_atom_site_aniso_U_11
_atom_site_aniso_U_22
_atom_site_aniso_U_33
_atom_site_aniso_U_23
_atom_site_aniso_U_13
_atom_site_aniso_U_12
P1 0.03770(12) 0.05227(16) 0.03926(13) -0.00176(15) 0.00232(10) -0.00084(14)
O1 0.0430(4) 0.0818(7) 0.0631(5) -0.0170(5) -0.0034(4) -0.0076(5)
O2 0.0465(4) 0.0697(6) 0.0497(5) 0.0129(5) 0.0090(4) -0.0023(4)
O3 0.0595(5) 0.0564(5) 0.0442(5) 0.0018(4) 0.0043(4) 0.0135(4)
O4 0.1128(8) 0.0748(8) 0.0455(5) 0.0172(5) 0.0065(5) 0.0009(7)
C1 0.0412(5) 0.0372(6) 0.0323(5) -0.0020(5) 0.0051(4) -0.0023(5)
C2 0.0423(5) 0.0334(5) 0.0283(5) 0.0021(4) 0.0017(4) 0.0005(4)
C3 0.0401(4) 0.0418(6) 0.0299(4) 0.0031(5) 0.0029(4) -0.0001(5)
C4 0.0451(6) 0.0558(7) 0.0379(5) 0.0059(6) -0.0029(5) -0.0066(6)
C5 0.0413(6) 0.0903(11) 0.0510(7) 0.0087(7) -0.0015(5) -0.0078(7)
C6 0.0408(6) 0.1040(13) 0.0614(8) 0.0048(9) 0.0100(6) 0.0131(7)
C7 0.0536(7) 0.0755(10) 0.0505(7) -0.0046(7) 0.0129(6) 0.0148(7)
C8 0.0465(6) 0.0510(7) 0.0361(5) -0.0007(5) 0.0085(4) 0.0037(5)
C9 0.0604(7) 0.0491(7) 0.0417(6) -0.0150(6) 0.0094(5) 0.0000(6)
C10 0.0507(6) 0.0461(7) 0.0423(6) -0.0112(6) 0.0030(5) -0.0081(6)
C11 0.0415(5) 0.0371(6) 0.0343(5) -0.0048(5) -0.0014(4) -0.0004(5)
C12 0.0792(8) 0.0375(6) 0.0412(6) 0.0007(6) -0.0027(6) -0.0004(6)
C13 0.0954(10) 0.0337(7) 0.0588(8) -0.0049(6) -0.0129(7) 0.0071(7)
C14 0.0767(8) 0.0470(7) 0.0537(7) -0.0180(7) -0.0062(6) 0.0097(8)
C15 0.0570(7) 0.0558(7) 0.0374(6) -0.0114(6) 0.0019(5) 0.0029(6)
C16 0.0426(5) 0.0411(6) 0.0347(5) -0.0022(5) 0.0006(4) 0.0023(5)
C17 0.0584(6) 0.0508(7) 0.0400(5) 0.0034(7) -0.0016(5) 0.0002(7)
C18 0.0655(8) 0.0824(11) 0.0673(8) 0.0101(9) 0.0245(7) -0.0053(8)
C19 0.0839(12) 0.170(2) 0.0906(11) 0.0617(14) 0.0326(10) 0.0103(14)
C20 0.1013(12) 0.0802(11) 0.0523(8) 0.0216(8) 0.0055(8) 0.0233(10)
C21 0.192(2) 0.0658(11) 0.0854(13) 0.0128(10) 0.0012(14) 0.0511(14)

loop_
_atom_type_symbol
_atom_type_description
_atom_type_scat_dispersion_real
_atom_type_scat_dispersion_imag
_atom_type_scat_source
C C 0.0033 0.0016 'International Tables Vol C Tables 4.2.6.8 and 6.1.1.4'
H H 0.0000 0.0000 'International Tables Vol C Tables 4.2.6.8 and 6.1.1.4'
O O 0.0106 0.0060 'International Tables Vol C Tables 4.2.6.8 and 6.1.1.4'
P P 0.1023 0.0942 'International Tables Vol C Tables 4.2.6.8 and 6.1.1.4'

loop_
_geom_angle_atom_site_label_1
_geom_angle_atom_site_label_2
_geom_angle_atom_site_label_3
_geom_angle
O1 P1 O3 114.33(6)
O1 P1 O2 115.69(6)
O3 P1 O2 101.67(5)
O1 P1 C1 112.03(5)
O3 P1 C1 110.34(5)
O2 P1 C1 101.66(5)
C18 O2 P1 119.95(9)
C20 O3 P1 119.73(10)
C2 C1 C10 119.80(10)
C2 C1 P1 125.39(8)
C10 C1 P1 114.72(8)
C1 C2 C3 119.46(10)
C1 C2 C11 122.37(10)
C3 C2 C11 118.16(9)
C8 C3 C4 118.60(10)
C8 C3 C2 119.16(10)
C4 C3 C2 122.25(11)
C5 C4 C3 120.21(13)
C5 C4 H4A 121.4(8)
C3 C4 H4A 118.4(8)
C4 C5 C6 121.44(13)
C4 C5 H5A 120.6(10)
C6 C5 H5A 117.9(10)
C7 C6 C5 120.23(13)
C7 C6 H6A 116.7(11)
C5 C6 H6A 123.1(11)
C6 C7 C8 120.65(14)
C6 C7 H7A 123.3(11)
C8 C7 H7A 115.9(11)
C9 C8 C3 119.44(11)
C9 C8 C7 121.73(12)
C3 C8 C7 118.83(12)
C10 C9 C8 120.72(12)
C10 C9 H9A 119.8(9)
C8 C9 H9A 119.4(9)
C9 C10 C1 121.35(11)
C9 C10 H10A 122.4(9)
C1 C10 H10A 116.2(9)
C12 C11 C16 118.75(11)
C12 C11 C2 119.11(10)
C16 C11 C2 122.13(10)
C11 C12 C13 121.07(12)
C11 C12 H12A 121.2(10)
C13 C12 H12A 117.7(10)
C14 C13 C12 119.85(13)
C14 C13 H13A 119.5(9)
C12 C13 H13A 120.6(9)
C15 C14 C13 120.19(13)
C15 C14 H14A 118.2(12)
C13 C14 H14A 121.6(12)
C14 C15 C16 120.84(12)
C14 C15 H15A 117.9(10)
C16 C15 H15A 121.2(10)
C15 C16 C11 119.26(11)
C15 C16 C17 119.69(11)
C11 C16 C17 121.04(11)
O4 C17 C16 124.27(14)
O4 C17 H17A 119.3(8)
C16 C17 H17A 116.3(8)
O2 C18 C19 108.09(14)
O2 C18 H18A 110.1
C19 C18 H18A 110.1
O2 C18 H18B 110.1
C19 C18 H18B 110.1
H18A C18 H18B 108.4
C18 C19 H19A 109.5
C18 C19 H19B 109.5
H19A C19 H19B 109.5
C18 C19 H19C 109.5
H19A C19 H19C 109.5
H19B C19 H19C 109.5
C21 C20 O3 109.77(15)
C21 C20 H20A 109.7
O3 C20 H20A 109.7
C21 C20 H20B 109.7
O3 C20 H20B 109.7
H20A C20 H20B 108.2
C20 C21 H21A 109.5
C20 C21 H21B 109.5
H21A C21 H21B 109.5
C20 C21 H21C 109.5
H21A C21 H21C 109.5
H21B C21 H21C 109.5

loop_
_geom_bond_atom_site_label_1
_geom_bond_atom_site_label_2
_geom_bond_distance
P1 O1 1.4631(10)
P1 O3 1.5652(11)
P1 O2 1.5732(9)
P1 C1 1.7983(11)
O2 C18 1.4493(18)
O3 C20 1.4466(19)
O4 C17 1.2033(15)
C1 C2 1.3854(15)
C1 C10 1.4186(16)
C2 C3 1.4341(15)
C2 C11 1.5011(16)
C3 C8 1.4183(17)
C3 C4 1.4198(16)
C4 C5 1.3628(19)
C4 H4A 1.003(13)
C5 C6 1.389(2)
C5 H5A 0.957(16)
C6 C7 1.359(2)
C6 H6A 0.951(18)
C7 C8 1.4243(18)
C7 H7A 0.907(17)
C8 C9 1.4082(18)
C9 C10 1.3495(19)
C9 H9A 0.917(15)
C10 H10A 0.999(15)
C11 C12 1.3781(18)
C11 C16 1.4034(16)
C12 C13 1.388(2)
C12 H12A 0.937(14)
C13 C14 1.374(2)
C13 H13A 1.060(18)
C14 C15 1.362(2)
C14 H14A 0.922(19)
C15 C16 1.3988(18)
C15 H15A 0.994(15)
C16 C17 1.477(2)
C17 H17A 0.941(13)
C18 C19 1.471(3)
C18 H18A 0.9700
C18 H18B 0.9700
C19 H19A 0.9600
C19 H19B 0.9600
C19 H19C 0.9600
C20 C21 1.446(3)
C20 H20A 0.9700
C20 H20B 0.9700
C21 H21A 0.9600
C21 H21B 0.9600
C21 H21C 0.9600

loop_
_geom_torsion_atom_site_label_1
_geom_torsion_atom_site_label_2
_geom_torsion_atom_site_label_3
_geom_torsion_atom_site_label_4
_geom_torsion
O1 P1 O2 C18 43.41(13)
O3 P1 O2 C18 -81.07(12)
C1 P1 O2 C18 165.03(12)
O1 P1 O3 C20 41.27(14)
O2 P1 O3 C20 166.67(12)
C1 P1 O3 C20 -86.07(12)
O1 P1 C1 C2 -167.31(10)
O3 P1 C1 C2 -38.70(11)
O2 P1 C1 C2 68.56(11)
O1 P1 C1 C10 16.13(11)
O3 P1 C1 C10 144.74(9)
O2 P1 C1 C10 -108.00(9)
C10 C1 C2 C3 0.15(16)
P1 C1 C2 C3 -176.25(8)
C10 C1 C2 C11 -178.53(10)
P1 C1 C2 C11 5.08(16)
C1 C2 C3 C8 2.14(16)
C11 C2 C3 C8 -179.13(10)
C1 C2 C3 C4 -178.12(11)
C11 C2 C3 C4 0.61(16)
C8 C3 C4 C5 1.12(18)
C2 C3 C4 C5 -178.63(12)
C3 C4 C5 C6 0.7(2)
C4 C5 C6 C7 -1.6(2)
C5 C6 C7 C8 0.6(2)
C4 C3 C8 C9 177.55(12)
C2 C3 C8 C9 -2.69(17)
C4 C3 C8 C7 -1.99(17)
C2 C3 C8 C7 177.76(12)
C6 C7 C8 C9 -178.38(15)
C6 C7 C8 C3 1.1(2)
C3 C8 C9 C10 0.93(19)
C7 C8 C9 C10 -179.54(13)
C8 C9 C10 C1 1.4(2)
C2 C1 C10 C9 -1.98(18)
P1 C1 C10 C9 174.79(11)
C1 C2 C11 C12 96.00(15)
C3 C2 C11 C12 -82.69(14)
C1 C2 C11 C16 -85.33(14)
C3 C2 C11 C16 95.98(13)
C16 C11 C12 C13 2.1(2)
C2 C11 C12 C13 -179.14(13)
C11 C12 C13 C14 -1.1(2)
C12 C13 C14 C15 -0.4(2)
C13 C14 C15 C16 0.8(2)
C14 C15 C16 C11 0.30(19)
C14 C15 C16 C17 -178.83(13)
C12 C11 C16 C15 -1.73(18)
C2 C11 C16 C15 179.59(11)
C12 C11 C16 C17 177.39(12)
C2 C11 C16 C17 -1.29(17)
C15 C16 C17 O4 -8.61(19)
C11 C16 C17 O4 172.27(13)
P1 O2 C18 C19 171.23(15)
P1 O3 C20 C21 -161.37(16)
